data_4113974
loop_
_publ_author_name
'Amy H. Roy'
'John F. Hartwig'

_publ_section_title
;
 Oxidative Addition of Aryl Tosylates to Palladium(0) and Coupling of
 Unactivated Aryl Tosylates at Room Temperature
;
_journal_name_full 'Journal of the American Chemical Society'
_journal_page_first 8704
_journal_page_last 8705
_journal_paper_doi 10.1021/ja035835z
_journal_volume 125
_journal_year 2003
_chemical_formula_sum 'C44.5 H71 Br Fe O P2 Pd'
_chemical_formula_weight 926.11
_chemical_name_systematic
; 
 ? 
;
_space_group_IT_number 20
_symmetry_cell_setting orthorhombic
_symmetry_space_group_name_Hall 'C 2c 2'
_symmetry_space_group_name_H-M 'C 2 2 21'
_atom_sites_solution_hydrogens geom
_atom_sites_solution_primary direct
_atom_sites_solution_secondary difmap
_audit_creation_method SHELXL-97
_cell_angle_alpha 90.00
_cell_angle_beta 90.00
_cell_angle_gamma 90.00
_cell_formula_units_Z 8
_cell_length_a 22.412(5)
_cell_length_b 24.106(5)
_cell_length_c 16.388(3)
_cell_measurement_temperature 183(2)
_cell_volume 8854(3)
_computing_structure_refinement 'SHELXL-97 (Sheldrick, 1997)'
_computing_structure_solution 'SHELXS-97 (Sheldrick, 1990)'
_diffrn_ambient_temperature 183(2)
_diffrn_measured_fraction_theta_full 0.995
_diffrn_measured_fraction_theta_max 0.995
_diffrn_radiation_monochromator graphite
_diffrn_radiation_source 'fine-focus sealed tube'
_diffrn_radiation_type MoK\a
_diffrn_radiation_wavelength 0.71073
_diffrn_reflns_av_R_equivalents 0.0000
_diffrn_reflns_av_sigmaI/netI 0.0582
_diffrn_reflns_limit_h_max 28
_diffrn_reflns_limit_h_min -28
_diffrn_reflns_limit_k_max 30
_diffrn_reflns_limit_k_min -29
_diffrn_reflns_limit_l_max 20
_diffrn_reflns_limit_l_min -20
_diffrn_reflns_number 9114
_diffrn_reflns_theta_full 27.00
_diffrn_reflns_theta_max 27.00
_diffrn_reflns_theta_min 2.20
_exptl_absorpt_coefficient_mu 1.740
_exptl_absorpt_correction_T_max 0.7223
_exptl_absorpt_correction_T_min 0.5811
_exptl_crystal_density_diffrn 1.390
_exptl_crystal_F_000 3864
_exptl_crystal_size_max 0.35
_exptl_crystal_size_mid 0.20
_exptl_crystal_size_min 0.20
_refine_diff_density_max 0.450
_refine_diff_density_min -0.655
_refine_diff_density_rms 0.083
_refine_ls_abs_structure_details 'Flack H D (1983), Acta Cryst. A39, 876-881'
_refine_ls_abs_structure_Flack 0.020(9)
_refine_ls_extinction_method none
_refine_ls_goodness_of_fit_ref 0.843
_refine_ls_hydrogen_treatment mixed
_refine_ls_matrix_type full
_refine_ls_number_parameters 419
_refine_ls_number_reflns 9114
_refine_ls_number_restraints 0
_refine_ls_restrained_S_all 0.843
_refine_ls_R_factor_all 0.0546
_refine_ls_R_factor_gt 0.0410
_refine_ls_shift/su_max 0.073
_refine_ls_shift/su_mean 0.006
_refine_ls_structure_factor_coef Fsqd
_refine_ls_weighting_details 'calc w=1/[\s^2^(Fo^2^)+(0.1000P)^2^+0.0000P] where P=(Fo^2^+2Fc^2^)/3'
_refine_ls_weighting_scheme calc
_refine_ls_wR_factor_gt 0.1095
_refine_ls_wR_factor_ref 0.1184
_reflns_number_gt 7627
_reflns_number_total 9114
_reflns_threshold_expression >2sigma(I)
_cod_data_source_file ja035835zsi20030522_090903_2.cif
_cod_data_source_block ar02
_cod_original_formula_sum 'C44.50 H71 Br Fe O P2 Pd'
_cod_database_code 4113974

loop_
_symmetry_equiv_pos_as_xyz
'x, y, z'
'-x, -y, z+1/2'
'-x, y, -z+1/2'
'x, -y, -z'
'x+1/2, y+1/2, z'
'-x+1/2, -y+1/2, z+1/2'
'-x+1/2, y+1/2, -z+1/2'
'x+1/2, -y+1/2, -z'

loop_
_atom_site_label
_atom_site_type_symbol
_atom_site_fract_x
_atom_site_fract_y
_atom_site_fract_z
_atom_site_U_iso_or_equiv
_atom_site_adp_type
_atom_site_occupancy
_atom_site_symmetry_multiplicity
_atom_site_calc_flag
_atom_site_refinement_flags
_atom_site_disorder_assembly
_atom_site_disorder_group
Pd1 Pd 0.203665(15) 0.207529(15) 1.459509(18) 0.02466(10) Uani 1 1 d . . .
Br1 Br 0.25571(2) 0.22118(2) 1.32586(3) 0.03287(13) Uani 1 1 d . A .
Fe1 Fe 0.15056(3) 0.09047(3) 1.72291(4) 0.03177(18) Uani 1 1 d . A .
P1 P 0.12962(5) 0.17406(5) 1.54178(7) 0.0249(3) Uani 1 1 d . A .
P2 P 0.28807(5) 0.17330(5) 1.53648(7) 0.0217(2) Uani 1 1 d . A .
C1 C 0.1573(2) 0.1162(2) 1.6029(3) 0.0268(10) Uani 1 1 d . . .
C2 C 0.21577(19) 0.11246(19) 1.6396(3) 0.0232(10) Uani 1 1 d . A .
C3 C 0.2243(2) 0.0583(2) 1.6672(3) 0.0308(11) Uani 1 1 d . . .
H3A H 0.2608 0.0444 1.6959 0.037 Uiso 1 1 calc R A .
C4 C 0.1727(2) 0.0257(2) 1.6487(3) 0.0362(12) Uani 1 1 d . A .
H4A H 0.1671 -0.0146 1.6609 0.043 Uiso 1 1 calc R . .
C5 C 0.1313(2) 0.0614(2) 1.6085(3) 0.0311(11) Uani 1 1 d . A .
H5A H 0.0909 0.0505 1.5883 0.037 Uiso 1 1 calc R . .
C6 C 0.0909(6) 0.1338(4) 1.7901(4) 0.106(4) Uani 1 1 d . . .
H6A H 0.0615 0.1617 1.7695 0.127 Uiso 1 1 calc R A .
C7 C 0.1510(9) 0.1444(5) 1.8158(7) 0.156(9) Uani 1 1 d . A .
H7A H 0.1715 0.1812 1.8171 0.187 Uiso 1 1 calc R . .
C8 C 0.1715(5) 0.0989(9) 1.8419(4) 0.168(8) Uani 1 1 d . . .
H8A H 0.2130 0.0946 1.8635 0.202 Uiso 1 1 calc R A .
C9 C 0.1323(3) 0.0557(3) 1.8345(4) 0.064(2) Uani 1 1 d . A .
H9A H 0.1401 0.0164 1.8506 0.077 Uiso 1 1 calc R . .
C10 C 0.0807(2) 0.0757(3) 1.8012(3) 0.0429(14) Uani 1 1 d . A .
H10A H 0.0433 0.0546 1.7895 0.052 Uiso 1 1 calc R . .
C11 C 0.0909(2) 0.2239(2) 1.6107(3) 0.0317(11) Uani 1 1 d . . .
H11A H 0.0682 0.2018 1.6520 0.038 Uiso 1 1 calc R A .
C12 C 0.1372(2) 0.2585(3) 1.6563(3) 0.0424(14) Uani 1 1 d . A .
H12A H 0.1636 0.2770 1.6163 0.051 Uiso 1 1 calc R . .
H12B H 0.1622 0.2337 1.6903 0.051 Uiso 1 1 calc R . .
C13 C 0.1082(3) 0.3026(4) 1.7110(4) 0.080(3) Uani 1 1 d . . .
H13A H 0.0890 0.2840 1.7580 0.096 Uiso 1 1 calc R A .
H13B H 0.1396 0.3275 1.7325 0.096 Uiso 1 1 calc R . .
C14 C 0.0627(3) 0.3365(3) 1.6673(5) 0.084(3) Uani 1 1 d . A .
H14A H 0.0831 0.3608 1.6274 0.101 Uiso 1 1 calc R . .
H14B H 0.0420 0.3606 1.7072 0.101 Uiso 1 1 calc R . .
C15 C 0.0177(3) 0.3021(4) 1.6238(4) 0.068(2) Uani 1 1 d . . .
H15A H -0.0097 0.3268 1.5934 0.082 Uiso 1 1 calc R A .
H15B H -0.0063 0.2815 1.6645 0.082 Uiso 1 1 calc R . .
C16 C 0.0455(2) 0.2610(2) 1.5646(3) 0.0369(12) Uani 1 1 d . A .
H16A H 0.0660 0.2812 1.5201 0.044 Uiso 1 1 calc R . .
H16B H 0.0139 0.2376 1.5400 0.044 Uiso 1 1 calc R . .
C17 C 0.0690(2) 0.1442(2) 1.4778(3) 0.0352(12) Uani 1 1 d . . .
H17A H 0.0551 0.1757 1.4431 0.042 Uiso 1 1 calc R A .
C18 C 0.0130(2) 0.1239(3) 1.5215(4) 0.0451(14) Uani 1 1 d . A .
H18A H 0.0229 0.0911 1.5553 0.054 Uiso 1 1 calc R . .
H18B H -0.0020 0.1534 1.5581 0.054 Uiso 1 1 calc R . .
C19 C -0.0356(3) 0.1084(3) 1.4602(4) 0.0543(16) Uani 1 1 d . . .
H19A H -0.0486 0.1420 1.4304 0.065 Uiso 1 1 calc R A .
H19B H -0.0705 0.0932 1.4896 0.065 Uiso 1 1 calc R . .
C20 C -0.0125(3) 0.0650(3) 1.3989(5) 0.074(2) Uani 1 1 d . A .
H20A H -0.0037 0.0299 1.4280 0.089 Uiso 1 1 calc R . .
H20B H -0.0437 0.0574 1.3577 0.089 Uiso 1 1 calc R . .
C21 C 0.0439(3) 0.0855(3) 1.3562(4) 0.064(2) Uani 1 1 d . . .
H21A H 0.0340 0.1181 1.3221 0.077 Uiso 1 1 calc R A .
H21B H 0.0593 0.0560 1.3198 0.077 Uiso 1 1 calc R . .
C22 C 0.0926(3) 0.1016(3) 1.4177(3) 0.0510(16) Uani 1 1 d . A .
H22A H 0.1060 0.0682 1.4476 0.061 Uiso 1 1 calc R . .
H22B H 0.1274 0.1171 1.3882 0.061 Uiso 1 1 calc R . .
C23 C 0.2615(2) 0.15887(19) 1.6435(3) 0.0257(10) Uani 1 1 d . . .
H23A H 0.2387 0.1927 1.6604 0.031 Uiso 1 1 calc R A .
C24 C 0.3060(2) 0.1476(2) 1.7131(3) 0.0308(11) Uani 1 1 d . A .
H24A H 0.2841 0.1410 1.7640 0.046 Uiso 1 1 calc R . .
H24B H 0.3323 0.1797 1.7199 0.046 Uiso 1 1 calc R . .
H24C H 0.3300 0.1148 1.6998 0.046 Uiso 1 1 calc R . .
C25 C 0.3462(2) 0.22985(19) 1.5529(2) 0.0257(9) Uani 1 1 d . . .
C26 C 0.3585(2) 0.2604(2) 1.4711(3) 0.0318(11) Uani 1 1 d . A .
H26A H 0.3882 0.2896 1.4800 0.048 Uiso 1 1 calc R . .
H26B H 0.3214 0.2769 1.4508 0.048 Uiso 1 1 calc R . .
H26C H 0.3738 0.2338 1.4309 0.048 Uiso 1 1 calc R . .
C27 C 0.3181(2) 0.2728(2) 1.6103(3) 0.0321(11) Uani 1 1 d . A .
H27A H 0.3466 0.3028 1.6203 0.048 Uiso 1 1 calc R . .
H27B H 0.3076 0.2550 1.6621 0.048 Uiso 1 1 calc R . .
H27C H 0.2820 0.2881 1.5850 0.048 Uiso 1 1 calc R . .
C28 C 0.4063(2) 0.2101(2) 1.5873(3) 0.0343(11) Uani 1 1 d . A .
H28A H 0.4330 0.2419 1.5940 0.051 Uiso 1 1 calc R . .
H28B H 0.4243 0.1834 1.5495 0.051 Uiso 1 1 calc R . .
H28C H 0.3999 0.1922 1.6403 0.051 Uiso 1 1 calc R . .
C29 C 0.3225(2) 0.10850(19) 1.4922(3) 0.0256(10) Uani 1 1 d . . .
C30 C 0.2708(2) 0.07316(19) 1.4576(3) 0.0295(10) Uani 1 1 d . A .
H30A H 0.2869 0.0389 1.4340 0.044 Uiso 1 1 calc R . .
H30B H 0.2499 0.0942 1.4152 0.044 Uiso 1 1 calc R . .
H30C H 0.2429 0.0639 1.5015 0.044 Uiso 1 1 calc R . .
C31 C 0.3634(2) 0.1231(2) 1.4193(3) 0.0376(12) Uani 1 1 d . A .
H31A H 0.3810 0.0891 1.3971 0.056 Uiso 1 1 calc R . .
H31B H 0.3953 0.1479 1.4377 0.056 Uiso 1 1 calc R . .
H31C H 0.3399 0.1416 1.3768 0.056 Uiso 1 1 calc R . .
C32 C 0.3601(2) 0.0740(2) 1.5539(3) 0.0348(11) Uani 1 1 d . A .
H32A H 0.3763 0.0412 1.5264 0.052 Uiso 1 1 calc R . .
H32B H 0.3346 0.0623 1.5994 0.052 Uiso 1 1 calc R . .
H32C H 0.3929 0.0968 1.5747 0.052 Uiso 1 1 calc R . .
C33 C 0.1502(4) 0.2685(3) 1.4153(5) 0.034(4) Uani 0.50 1 d PG A 1
C34 C 0.1042(4) 0.2621(3) 1.3592(5) 0.040(3) Uani 0.50 1 d PG A 1
H34A H 0.0951 0.2264 1.3382 0.048 Uiso 0.50 1 calc PR A 1
C35 C 0.0715(4) 0.3080(4) 1.3339(6) 0.056(5) Uani 0.50 1 d PG A 1
H35A H 0.0401 0.3036 1.2955 0.068 Uiso 0.50 1 calc PR A 1
C36 C 0.0849(4) 0.3603(3) 1.3646(6) 0.047(4) Uani 0.50 1 d PG A 1
H36A H 0.0625 0.3916 1.3473 0.056 Uiso 0.50 1 calc PR A 1
C37 C 0.1309(4) 0.3667(3) 1.4207(5) 0.043(3) Uani 0.50 1 d PG A 1
H37A H 0.1400 0.4024 1.4417 0.052 Uiso 0.50 1 calc PR A 1
C38 C 0.1636(3) 0.3208(3) 1.4460(4) 0.037(3) Uani 0.50 1 d PG A 1
H38A H 0.1950 0.3252 1.4843 0.044 Uiso 0.50 1 calc PR A 1
C33' C 0.1368(3) 0.2511(3) 1.3992(4) 0.029(3) Uani 0.50 1 d PG A 2
C34' C 0.0975(3) 0.2314(2) 1.3403(4) 0.025(2) Uani 0.50 1 d PG A 2
H34B H 0.0979 0.1933 1.3257 0.030 Uiso 0.50 1 calc PR A 2
C35' C 0.0576(3) 0.2675(3) 1.3028(4) 0.037(2) Uani 0.50 1 d PG A 2
H35B H 0.0308 0.2540 1.2626 0.044 Uiso 0.50 1 calc PR A 2
C36' C 0.0570(4) 0.3232(3) 1.3243(5) 0.039(3) Uani 0.50 1 d PG A 2
H36B H 0.0298 0.3479 1.2987 0.047 Uiso 0.50 1 calc PR A 2
C37' C 0.0963(4) 0.3430(2) 1.3832(5) 0.043(4) Uani 0.50 1 d PG A 2
H37B H 0.0958 0.3811 1.3978 0.052 Uiso 0.50 1 calc PR A 2
C38' C 0.1361(3) 0.3069(3) 1.4207(4) 0.032(3) Uani 0.50 1 d PG A 2
H38B H 0.1630 0.3204 1.4609 0.039 Uiso 0.50 1 calc PR A 2

loop_
_atom_site_aniso_label
_atom_site_aniso_U_11
_atom_site_aniso_U_22
_atom_site_aniso_U_33
_atom_site_aniso_U_23
_atom_site_aniso_U_13
_atom_site_aniso_U_12
Pd1 0.02665(17) 0.03010(19) 0.01724(14) 0.00019(14) 0.00090(13) 0.00781(16)
Br1 0.0318(2) 0.0450(3) 0.0218(2) 0.0050(2) 0.00237(19) 0.0016(2)
Fe1 0.0346(4) 0.0359(4) 0.0248(3) 0.0007(3) 0.0020(3) -0.0139(3)
P1 0.0209(5) 0.0354(7) 0.0184(5) -0.0040(5) 0.0008(4) 0.0047(5)
P2 0.0215(5) 0.0230(6) 0.0206(5) 0.0018(5) -0.0008(5) -0.0015(5)
C1 0.026(2) 0.035(3) 0.0186(19) -0.0033(19) -0.0011(18) 0.002(2)
C2 0.019(2) 0.028(2) 0.0221(19) 0.0056(19) -0.0022(17) -0.0035(19)
C3 0.029(2) 0.036(3) 0.027(2) 0.000(2) -0.0016(19) 0.003(2)
C4 0.039(3) 0.027(3) 0.042(3) -0.005(2) 0.002(2) -0.008(2)
C5 0.029(3) 0.033(3) 0.031(2) -0.005(2) 0.001(2) -0.005(2)
C6 0.186(11) 0.092(7) 0.040(4) 0.037(4) 0.073(6) 0.089(8)
C7 0.31(2) 0.088(7) 0.072(7) -0.053(6) 0.104(11) -0.133(11)
C8 0.086(7) 0.39(2) 0.024(3) -0.026(8) 0.018(4) -0.148(12)
C9 0.065(4) 0.088(5) 0.040(3) 0.034(4) 0.022(3) 0.016(4)
C10 0.034(3) 0.057(4) 0.038(3) -0.001(3) 0.015(2) -0.001(3)
C11 0.024(2) 0.047(3) 0.024(2) -0.010(2) 0.0003(18) 0.007(2)
C12 0.028(3) 0.063(4) 0.036(3) -0.032(3) -0.008(2) 0.012(3)
C13 0.055(4) 0.105(6) 0.080(5) -0.070(5) -0.026(4) 0.043(4)
C14 0.059(4) 0.082(5) 0.110(6) -0.071(5) -0.036(4) 0.047(4)
C15 0.035(3) 0.099(6) 0.071(4) -0.039(4) -0.012(3) 0.041(4)
C16 0.031(3) 0.053(3) 0.027(2) -0.008(2) -0.002(2) 0.020(3)
C17 0.032(3) 0.044(3) 0.029(2) -0.007(2) -0.011(2) 0.010(2)
C18 0.024(3) 0.061(4) 0.050(3) -0.015(3) -0.010(2) -0.001(3)
C19 0.032(3) 0.065(4) 0.067(4) -0.023(4) -0.023(3) 0.006(3)
C20 0.052(4) 0.072(5) 0.098(6) -0.043(4) -0.041(4) 0.015(4)
C21 0.049(4) 0.085(5) 0.058(4) -0.047(4) -0.040(3) 0.030(4)
C22 0.052(4) 0.063(4) 0.038(3) -0.016(3) -0.028(3) 0.017(3)
C23 0.027(2) 0.028(2) 0.0218(19) 0.0012(19) 0.0034(18) -0.003(2)
C24 0.023(2) 0.040(3) 0.030(2) 0.004(2) -0.0089(19) -0.012(2)
C25 0.028(2) 0.029(2) 0.020(2) 0.0019(19) -0.0008(18) -0.003(2)
C26 0.039(3) 0.032(3) 0.025(2) 0.005(2) -0.004(2) -0.015(2)
C27 0.044(3) 0.020(2) 0.032(2) -0.007(2) 0.001(2) -0.006(2)
C28 0.026(2) 0.043(3) 0.033(2) 0.008(2) -0.0053(19) -0.014(2)
C29 0.025(2) 0.022(2) 0.030(2) -0.0034(19) -0.0013(19) 0.002(2)
C30 0.034(2) 0.020(2) 0.034(2) -0.001(2) -0.004(2) 0.0003(19)
C31 0.033(3) 0.040(3) 0.039(3) -0.004(2) 0.002(2) -0.003(2)
C32 0.031(3) 0.030(3) 0.044(3) 0.008(2) -0.004(2) 0.000(2)
C33 0.029(7) 0.064(11) 0.009(4) 0.005(6) 0.010(4) -0.012(7)
C34 0.040(7) 0.042(7) 0.038(6) 0.004(6) -0.006(6) -0.021(6)
C35 0.042(9) 0.081(13) 0.046(8) 0.032(8) -0.013(7) 0.025(8)
C36 0.053(9) 0.039(8) 0.048(8) 0.027(7) 0.002(7) 0.002(7)
C37 0.038(6) 0.040(6) 0.051(6) 0.009(6) 0.012(5) 0.007(6)
C38 0.037(6) 0.042(6) 0.032(5) -0.014(5) -0.015(5) 0.018(5)
C33' 0.015(5) 0.033(7) 0.037(7) 0.011(6) -0.006(5) 0.018(6)
C34' 0.034(5) 0.031(6) 0.010(4) 0.003(4) -0.002(3) -0.003(5)
C35' 0.035(6) 0.039(6) 0.037(5) 0.001(5) -0.010(5) 0.001(5)
C36' 0.031(7) 0.039(7) 0.047(7) 0.010(6) 0.008(6) 0.016(6)
C37' 0.057(9) 0.026(7) 0.047(7) 0.020(6) -0.005(7) -0.012(7)
C38' 0.036(7) 0.029(6) 0.033(6) 0.002(5) -0.006(5) 0.021(5)

loop_
_atom_type_symbol
_atom_type_description
_atom_type_scat_dispersion_real
_atom_type_scat_dispersion_imag
_atom_type_scat_source
C C 0.0033 0.0016 'International Tables Vol C Tables 4.2.6.8 and 6.1.1.4'
H H 0.0000 0.0000 'International Tables Vol C Tables 4.2.6.8 and 6.1.1.4'
O O 0.0106 0.0060 'International Tables Vol C Tables 4.2.6.8 and 6.1.1.4'
P P 0.1023 0.0942 'International Tables Vol C Tables 4.2.6.8 and 6.1.1.4'
Fe Fe 0.3463 0.8444 'International Tables Vol C Tables 4.2.6.8 and 6.1.1.4'
Br Br -0.2901 2.4595 'International Tables Vol C Tables 4.2.6.8 and 6.1.1.4'
Pd Pd -0.9988 1.0072 'International Tables Vol C Tables 4.2.6.8 and 6.1.1.4'

loop_
_geom_angle_atom_site_label_1
_geom_angle_atom_site_label_2
_geom_angle_atom_site_label_3
_geom_angle
C33 Pd1 C33' 16.2(3)
C33 Pd1 P1 92.2(3)
C33' Pd1 P1 86.3(2)
C33 Pd1 P2 153.5(2)
C33' Pd1 P2 169.6(2)
P1 Pd1 P2 98.04(4)
C33 Pd1 Br1 82.4(2)
C33' Pd1 Br1 81.6(2)
P1 Pd1 Br1 154.29(4)
P2 Pd1 Br1 97.86(3)
C7 Fe1 C8 36.6(6)
C7 Fe1 C6 41.8(6)
C8 Fe1 C6 64.9(6)
C7 Fe1 C3 125.7(6)
C8 Fe1 C3 106.4(5)
C6 Fe1 C3 167.2(5)
C7 Fe1 C4 161.6(7)
C8 Fe1 C4 126.7(6)
C6 Fe1 C4 151.7(5)
C3 Fe1 C4 41.0(2)
C7 Fe1 C5 156.9(6)
C8 Fe1 C5 165.8(6)
C6 Fe1 C5 122.4(4)
C3 Fe1 C5 68.36(19)
C4 Fe1 C5 40.9(2)
C7 Fe1 C9 65.7(4)
C8 Fe1 C9 39.3(4)
C6 Fe1 C9 66.0(3)
C3 Fe1 C9 113.9(2)
C4 Fe1 C9 105.5(3)
C5 Fe1 C9 129.4(3)
C7 Fe1 C10 69.0(4)
C8 Fe1 C10 65.9(3)
C6 Fe1 C10 41.0(4)
C3 Fe1 C10 146.1(2)
C4 Fe1 C10 115.2(2)
C5 Fe1 C10 110.6(2)
C9 Fe1 C10 38.9(3)
C7 Fe1 C1 121.9(4)
C8 Fe1 C1 150.7(4)
C6 Fe1 C1 114.3(2)
C3 Fe1 C1 68.24(19)
C4 Fe1 C1 69.2(2)
C5 Fe1 C1 41.18(19)
C9 Fe1 C1 169.9(3)
C10 Fe1 C1 134.6(2)
C7 Fe1 C2 109.4(4)
C8 Fe1 C2 116.6(3)
C6 Fe1 C2 134.0(3)
C3 Fe1 C2 39.69(19)
C4 Fe1 C2 68.33(19)
C5 Fe1 C2 68.44(18)
C9 Fe1 C2 146.4(2)
C10 Fe1 C2 173.9(2)
C1 Fe1 C2 40.85(17)
C1 P1 C17 105.2(2)
C1 P1 C11 108.6(2)
C17 P1 C11 104.5(2)
C1 P1 Pd1 110.26(16)
C17 P1 Pd1 109.53(17)
C11 P1 Pd1 117.93(18)
C23 P2 C29 109.5(2)
C23 P2 C25 102.53(19)
C29 P2 C25 111.5(2)
C23 P2 Pd1 107.50(15)
C29 P2 Pd1 113.69(15)
C25 P2 Pd1 111.37(14)
C2 C1 C5 106.4(4)
C2 C1 P1 125.8(4)
C5 C1 P1 126.5(4)
C2 C1 Fe1 69.6(2)
C5 C1 Fe1 68.7(3)
P1 C1 Fe1 136.5(3)
C3 C2 C1 108.5(4)
C3 C2 C23 125.7(4)
C1 C2 C23 125.7(4)
C3 C2 Fe1 69.1(3)
C1 C2 Fe1 69.5(2)
C23 C2 Fe1 129.6(3)
C2 C3 C4 109.5(4)
C2 C3 Fe1 71.2(3)
C4 C3 Fe1 69.4(3)
C5 C4 C3 107.1(4)
C5 C4 Fe1 69.9(3)
C3 C4 Fe1 69.6(3)
C4 C5 C1 108.5(4)
C4 C5 Fe1 69.3(3)
C1 C5 Fe1 70.2(3)
C10 C6 C7 106.6(8)
C10 C6 Fe1 70.7(4)
C7 C6 Fe1 68.3(5)
C8 C7 C6 106.7(8)
C8 C7 Fe1 72.3(6)
C6 C7 Fe1 69.9(5)
C7 C8 C9 113.3(12)
C7 C8 Fe1 71.1(6)
C9 C8 Fe1 71.8(4)
C8 C9 C10 108.1(10)
C8 C9 Fe1 68.9(4)
C10 C9 Fe1 70.7(3)
C9 C10 C6 105.1(8)
C9 C10 Fe1 70.5(3)
C6 C10 Fe1 68.3(4)
C12 C11 C16 111.7(5)
C12 C11 P1 109.4(3)
C16 C11 P1 112.5(3)
C11 C12 C13 112.1(5)
C14 C13 C12 112.9(5)
C13 C14 C15 112.9(7)
C14 C15 C16 113.0(5)
C15 C16 C11 109.5(4)
C22 C17 C18 112.0(5)
C22 C17 P1 111.9(4)
C18 C17 P1 117.4(3)
C19 C18 C17 110.9(5)
C18 C19 C20 110.8(5)
C21 C20 C19 110.9(6)
C20 C21 C22 111.7(5)
C17 C22 C21 110.5(5)
C2 C23 C24 109.8(4)
C2 C23 P2 108.1(3)
C24 C23 P2 121.1(3)
C27 C25 C28 110.2(4)
C27 C25 C26 106.4(4)
C28 C25 C26 107.9(4)
C27 C25 P2 106.8(3)
C28 C25 P2 115.4(3)
C26 C25 P2 109.8(3)
C30 C29 C31 106.6(4)
C30 C29 C32 110.5(4)
C31 C29 C32 107.6(4)
C30 C29 P2 106.9(3)
C31 C29 P2 110.5(3)
C32 C29 P2 114.4(3)
C34 C33 C38 120.0
C34 C33 Pd1 126.4(4)
C38 C33 Pd1 113.6(4)
C35 C34 C33 120.0
C36 C35 C34 120.0
C37 C36 C35 120.0
C36 C37 C38 120.0
C37 C38 C33 120.0
C34' C33' C38' 120.0
C34' C33' Pd1 127.8(4)
C38' C33' Pd1 112.1(4)
C35' C34' C33' 120.0
C34' C35' C36' 120.0
C35' C36' C37' 120.0
C38' C37' C36' 120.0
C37' C38' C33' 120.0

loop_
_geom_bond_atom_site_label_1
_geom_bond_atom_site_label_2
_geom_bond_distance
Pd1 C33 2.030(6)
Pd1 C33' 2.080(5)
Pd1 P1 2.2853(12)
Pd1 P2 2.4188(12)
Pd1 Br1 2.5033(7)
Fe1 C7 2.001(9)
Fe1 C8 2.016(7)
Fe1 C6 2.023(7)
Fe1 C3 2.042(5)
Fe1 C4 2.040(5)
Fe1 C5 2.048(5)
Fe1 C9 2.052(5)
Fe1 C10 2.055(5)
Fe1 C1 2.068(4)
Fe1 C2 2.069(4)
P1 C1 1.826(5)
P1 C17 1.861(5)
P1 C11 1.863(5)
P2 C23 1.885(4)
P2 C29 1.887(5)
P2 C25 1.904(5)
C1 C2 1.444(6)
C1 C5 1.447(7)
C2 C3 1.396(7)
C2 C23 1.518(6)
C3 C4 1.430(7)
C4 C5 1.427(7)
C6 C10 1.430(12)
C6 C7 1.434(19)
C7 C8 1.26(2)
C8 C9 1.367(15)
C9 C10 1.366(9)
C11 C12 1.528(7)
C11 C16 1.551(7)
C12 C13 1.535(7)
C13 C14 1.489(10)
C14 C15 1.489(10)
C15 C16 1.521(7)
C17 C22 1.518(7)
C17 C18 1.526(8)
C18 C19 1.528(7)
C19 C20 1.540(9)
C20 C21 1.527(11)
C21 C22 1.535(7)
C23 C24 1.541(6)
C25 C27 1.534(6)
C25 C28 1.536(7)
C25 C26 1.554(6)
C29 C30 1.546(6)
C29 C31 1.548(7)
C29 C32 1.556(6)
C33 C34 1.3900
C33 C38 1.3900
C34 C35 1.3900
C35 C36 1.3900
C36 C37 1.3900
C37 C38 1.3900
C33' C34' 1.3900
C33' C38' 1.3900
C34' C35' 1.3900
C35' C36' 1.3900
C36' C37' 1.3900
C37' C38' 1.3900
